data_7242418
loop_
_publ_author_name
'Santoro, Orlando'
'Elsegood, Mark R. J.'
'Teat, Simon J.'
'Yamato, Takehiko'
'Redshaw, Carl'

_publ_section_title
;
 Lithium calix[4]arenes: structural studies and use in the ring opening
 polymerization of cyclic esters
;
_journal_issue 19
_journal_name_full 'RSC Advances'
_journal_page_first 11304
_journal_page_last 11317
_journal_paper_doi 10.1039/D1RA00175B
_journal_volume 11
_journal_year 2021
_chemical_formula_moiety 'C34 H30 Li5 N3 O5, 2(C2 H3 N)'
_chemical_formula_sum 'C38 H36 Li5 N5 O5'
_chemical_formula_weight 677.42
_space_group_crystal_system monoclinic
_space_group_IT_number 11
_space_group_name_Hall '-P 2yb'
_space_group_name_H-M_alt 'P 1 21/m 1'
_atom_sites_solution_hydrogens mixed
_atom_sites_solution_primary direct
_atom_sites_solution_secondary difmap
_audit_creation_method SHELXL-2018/3
_audit_update_record
;
2021-03-03 deposited with the CCDC.	2021-03-08 downloaded from the CCDC.
;
_cell_angle_alpha 90
_cell_angle_beta 112.332(8)
_cell_angle_gamma 90
_cell_formula_units_Z 2
_cell_length_a 13.011(7)
_cell_length_b 10.480(6)
_cell_length_c 13.837(8)
_cell_measurement_reflns_used 795
_cell_measurement_temperature 150(2)
_cell_measurement_theta_max 19.27
_cell_measurement_theta_min 2.51
_cell_volume 1745.2(17)
_computing_cell_refinement 'Bruker SAINT'
_computing_data_collection 'Bruker APEX 2'
_computing_data_reduction 'Bruker SAINT'
_computing_molecular_graphics 'Bruker SHELXTL'
_computing_publication_material 'Bruker SHELXTL'
_computing_structure_refinement 'SHELXL-2018/3 (Sheldrick, 2018)'
_computing_structure_solution 'SHELXS (Sheldrick, 2015)'
_diffrn_ambient_temperature 150(2)
_diffrn_measured_fraction_theta_full 0.997
_diffrn_measured_fraction_theta_max 0.994
_diffrn_measurement_device_type 'Bruker APEX 2 CCD area detector diffractometer'
_diffrn_measurement_method '\w rotation with narrow frames'
_diffrn_radiation_monochromator graphite
_diffrn_radiation_type MoK\a
_diffrn_radiation_wavelength 0.71073
_diffrn_reflns_av_R_equivalents 0.1985
_diffrn_reflns_av_unetI/netI 0.3669
_diffrn_reflns_Laue_measured_fraction_full 0.997
_diffrn_reflns_Laue_measured_fraction_max 0.994
_diffrn_reflns_limit_h_max 16
_diffrn_reflns_limit_h_min -16
_diffrn_reflns_limit_k_max 13
_diffrn_reflns_limit_k_min -13
_diffrn_reflns_limit_l_max 17
_diffrn_reflns_limit_l_min -17
_diffrn_reflns_number 20601
_diffrn_reflns_point_group_measured_fraction_full 0.997
_diffrn_reflns_point_group_measured_fraction_max 0.994
_diffrn_reflns_theta_full 25.242
_diffrn_reflns_theta_max 26.488
_diffrn_reflns_theta_min 1.591
_diffrn_source 'fine-focus sealed tube'
_exptl_absorpt_coefficient_mu 0.084
_exptl_absorpt_correction_T_max 0.997
_exptl_absorpt_correction_T_min 0.974
_exptl_absorpt_correction_type multi-scan
_exptl_absorpt_process_details 'TWINABS v2008/2, Sheldrick, G.M., (2008)'
_exptl_crystal_colour colourless
_exptl_crystal_density_diffrn 1.289
_exptl_crystal_density_method 'not measured'
_exptl_crystal_description plate
_exptl_crystal_F_000 708
_exptl_crystal_recrystallization_method 'Re-crystallisation from solvent: acetonitrile'
_exptl_crystal_size_max 0.310
_exptl_crystal_size_mid 0.240
_exptl_crystal_size_min 0.040
_refine_diff_density_max 0.400
_refine_diff_density_min -0.522
_refine_diff_density_rms 0.098
_refine_ls_extinction_method none
_refine_ls_goodness_of_fit_ref 1.040
_refine_ls_hydrogen_treatment mixed
_refine_ls_matrix_type full
_refine_ls_number_parameters 298
_refine_ls_number_reflns 6965
_refine_ls_number_restraints 165
_refine_ls_restrained_S_all 1.035
_refine_ls_R_factor_all 0.2977
_refine_ls_R_factor_gt 0.1148
_refine_ls_shift/su_max 0.000
_refine_ls_shift/su_mean 0.000
_refine_ls_structure_factor_coef Fsqd
_refine_ls_weighting_details 'w=1/[\s^2^(Fo^2^)+0.5609P] where P=(Fo^2^+2Fc^2^)/3'
_refine_ls_weighting_scheme calc
_refine_ls_wR_factor_gt 0.2025
_refine_ls_wR_factor_ref 0.2760
_reflns_Friedel_coverage 0.000
_reflns_number_gt 2595
_reflns_number_total 6965
_reflns_threshold_expression 'I > 2\s(I)'
_cod_data_source_file d1ra00175b2.cif
_cod_data_source_block 8
_cod_original_sg_symbol_H-M 'P 21/m'
_cod_database_code 7242418
_shelx_shelxl_version_number 2018/3
_shelx_space_group_comment
; 
The symmetry employed for this shelxl refinement is uniquely defined 
by the following loop, which should always be used as a source of 
symmetry information in preference to the above space-group names. 
They are only intended as comments. 
;
_shelx_estimated_absorpt_t_min 0.974
_shelx_estimated_absorpt_t_max 0.997

loop_
_space_group_symop_operation_xyz
'x, y, z'
'-x, y+1/2, -z'
'-x, -y, -z'
'x, -y-1/2, z'

loop_
_atom_site_label
_atom_site_type_symbol
_atom_site_fract_x
_atom_site_fract_y
_atom_site_fract_z
_atom_site_U_iso_or_equiv
_atom_site_adp_type
_atom_site_occupancy
_atom_site_site_symmetry_order
_atom_site_calc_flag
_atom_site_refinement_flags_posn
_atom_site_refinement_flags_adp
_atom_site_refinement_flags_occupancy
_atom_site_disorder_assembly
_atom_site_disorder_group
Li1 Li 0.0281(12) 0.1319(13) 0.6803(11) 0.030(4) Uani 1 1 d . . . . .
Li2 Li 0.0118(12) 0.1264(12) 0.4934(9) 0.022(3) Uani 1 1 d . . . . .
Li3 Li 0.2177(16) 0.250000 0.6471(19) 0.035(5) Uani 1 2 d S T P A .
O4 O -0.0487(6) 0.250000 0.5624(6) 0.0197(17) Uani 1 2 d S T P . .
H4 H -0.126(8) 0.250000 0.539(8) 0.024 Uiso 1 2 d S U P . .
O1 O 0.1270(6) 0.250000 0.4985(5) 0.023(2) Uani 1 2 d S T P . .
O2 O 0.0900(4) 0.4948(4) 0.6088(4) 0.0219(11) Uani 1 1 d . . . . .
O3 O 0.1467(6) 0.250000 0.7428(6) 0.0201(18) Uani 1 2 d S T P . .
C1 C 0.2003(10) 0.250000 0.4499(8) 0.022(3) Uani 1 2 d S T P . .
C2 C 0.2401(7) 0.3674(7) 0.4254(6) 0.023(2) Uani 1 1 d . . . . .
C3 C 0.3093(8) 0.3651(7) 0.3712(6) 0.029(2) Uani 1 1 d . . . . .
H3 H 0.334224 0.443548 0.353447 0.035 Uiso 1 1 calc R U . . .
C4 C 0.3443(10) 0.250000 0.3411(9) 0.028(3) Uani 1 2 d S T P . .
H4A H 0.390261 0.250000 0.301752 0.034 Uiso 1 2 calc R U P . .
C5 C 0.2032(7) 0.4920(7) 0.4595(6) 0.024(2) Uani 1 1 d . . . . .
H5A H 0.121729 0.489387 0.440394 0.029 Uiso 1 1 calc R U . . .
H5B H 0.219560 0.563632 0.420985 0.029 Uiso 1 1 calc R U . . .
C6 C 0.2007(6) 0.5101(6) 0.6458(7) 0.0216(16) Uani 1 1 d . . . . .
C7 C 0.2598(7) 0.5172(7) 0.5766(6) 0.024(2) Uani 1 1 d . . . . .
C8 C 0.3736(8) 0.5448(7) 0.6156(7) 0.034(2) Uani 1 1 d . . . . .
H8 H 0.410084 0.551880 0.567946 0.041 Uiso 1 1 calc R U . . .
C9 C 0.4351(6) 0.5623(6) 0.7218(7) 0.0310(19) Uani 1 1 d . . . . .
H9 H 0.511910 0.583053 0.747332 0.037 Uiso 1 1 calc R U . . .
C10 C 0.3778(7) 0.5477(7) 0.7895(6) 0.026(2) Uani 1 1 d . . . . .
H10 H 0.417949 0.557704 0.862513 0.032 Uiso 1 1 calc R U . . .
C11 C 0.2658(7) 0.5196(8) 0.7542(6) 0.024(2) Uani 1 1 d . . . . .
C12 C 0.2188(7) 0.4943(7) 0.8384(6) 0.025(2) Uani 1 1 d . . . . .
H12A H 0.136616 0.494736 0.805617 0.030 Uiso 1 1 calc R U . . .
H12B H 0.241715 0.564497 0.890135 0.030 Uiso 1 1 calc R U . . .
C13 C 0.2181(10) 0.250000 0.8418(9) 0.024(3) Uani 1 2 d S T P . .
C14 C 0.2574(7) 0.3662(7) 0.8961(6) 0.024(2) Uani 1 1 d . . . . .
C15 C 0.3317(7) 0.3647(8) 0.9983(7) 0.030(2) Uani 1 1 d . . . . .
H15 H 0.356772 0.443496 1.033286 0.036 Uiso 1 1 calc R U . . .
C16 C 0.3716(10) 0.250000 1.0527(11) 0.041(4) Uani 1 2 d S T P . .
H16 H 0.423314 0.250000 1.123073 0.049 Uiso 1 2 calc R U P . .
N1 N -0.0525(6) 0.0760(6) 0.7768(6) 0.0372(19) Uani 1 1 d . . . . .
C17 C -0.0968(8) 0.0415(8) 0.8283(7) 0.035(2) Uani 1 1 d . . . . .
C18 C -0.1517(9) -0.0063(9) 0.8961(7) 0.059(3) Uani 1 1 d . . . . .
H18A H -0.227076 -0.034686 0.853079 0.089 Uiso 1 1 calc R U . . .
H18B H -0.155516 0.061994 0.942994 0.089 Uiso 1 1 calc R U . . .
H18C H -0.109285 -0.078206 0.937512 0.089 Uiso 1 1 calc R U . . .
N2 N 0.3839(9) 0.250000 0.7093(11) 0.057(3) Uani 1 2 d DS TU P . .
C19 C 0.4558(14) 0.250000 0.8028(13) 0.042(4) Uani 0.854(13) 2 d DS TU P A 1
C20 C 0.5570(14) 0.250000 0.9138(15) 0.071(5) Uani 0.854(13) 2 d DS TU P A 1
H20A H 0.555(7) 0.174(4) 0.954(6) 0.106 Uiso 0.427(7) 1 d D U P A 1
H20B H 0.555(7) 0.326(4) 0.954(6) 0.106 Uiso 0.427(7) 1 d D U P A 1
H20C H 0.628(4) 0.250000 0.905(8) 0.106 Uiso 0.854(13) 2 d DS U P A 1
C19X C 0.454(7) 0.250000 0.656(7) 0.059(10) Uani 0.146(13) 2 d DS TU P A 2
C20X C 0.5380(14) 0.250000 0.5871(13) 0.071(4) Uani 0.146(13) 2 d DS TU P A 2
N3X N 0.482(6) 0.250000 0.939(7) 0.076(14) Uani 0.146(13) 2 d DS TU P A 2
C21X C 0.5570(14) 0.250000 0.9138(15) 0.071(5) Uani 0.146(13) 2 d DS TU P A 2
C22X C 0.655(6) 0.250000 0.892(10) 0.074(14) Uani 0.146(13) 2 d DS TU P A 2
N3 N 0.6975(14) 0.250000 0.7681(15) 0.107(7) Uani 0.854(13) 2 d DS TU P A 1
C21 C 0.6285(15) 0.250000 0.6835(16) 0.060(5) Uani 0.854(13) 2 d DS TU P A 1
C22 C 0.5380(14) 0.250000 0.5871(13) 0.071(4) Uani 0.854(13) 2 d DS TU P A 1
H22A H 0.478781 0.195658 0.591889 0.107 Uiso 0.427(7) 1 calc R U P A 1
H22B H 0.561853 0.217048 0.532725 0.107 Uiso 0.427(7) 1 calc R U P A 1
H22C H 0.510140 0.337294 0.569555 0.107 Uiso 0.427(7) 1 calc R U P A 1
N4 N -0.0519(13) 0.250000 0.0608(12) 0.082(5) Uani 1 2 d S T P . .
C23 C -0.0490(13) 0.250000 0.1470(12) 0.050(4) Uani 1 2 d S T P . .
C24 C -0.0440(12) 0.250000 0.2522(11) 0.049(4) Uani 1 2 d S T P . .
H24A H 0.012536 0.310992 0.294003 0.074 Uiso 0.5 1 calc R U P . .
H24B H -0.024589 0.164372 0.282093 0.074 Uiso 0.5 1 calc R U P . .
H24C H -0.116499 0.274636 0.252607 0.074 Uiso 0.5 1 calc R U P . .

loop_
_atom_site_aniso_label
_atom_site_aniso_U_11
_atom_site_aniso_U_22
_atom_site_aniso_U_33
_atom_site_aniso_U_23
_atom_site_aniso_U_13
_atom_site_aniso_U_12
Li1 0.034(9) 0.033(9) 0.027(8) 0.008(7) 0.016(7) 0.013(7)
Li2 0.034(9) 0.023(8) 0.013(7) -0.009(6) 0.014(6) -0.014(6)
Li3 0.045(13) 0.026(10) 0.046(14) 0.000 0.030(13) 0.000
O4 0.023(4) 0.017(4) 0.021(4) 0.000 0.011(4) 0.000
O1 0.033(5) 0.010(4) 0.030(5) 0.000 0.015(4) 0.000
O2 0.027(3) 0.018(2) 0.023(3) 0.000(3) 0.011(3) 0.002(2)
O3 0.025(5) 0.016(4) 0.015(4) 0.000 0.002(4) 0.000
C1 0.025(7) 0.023(7) 0.015(6) 0.000 0.004(6) 0.000
C2 0.027(5) 0.018(5) 0.025(5) 0.001(4) 0.013(4) 0.004(4)
C3 0.047(6) 0.016(5) 0.029(5) -0.003(4) 0.022(5) -0.004(4)
C4 0.043(8) 0.031(7) 0.027(7) 0.000 0.032(7) 0.000
C5 0.033(5) 0.021(5) 0.025(5) 0.004(4) 0.018(4) -0.003(4)
C6 0.030(5) 0.009(3) 0.029(5) -0.002(4) 0.015(5) 0.002(3)
C7 0.037(6) 0.011(5) 0.025(5) 0.001(4) 0.013(4) 0.005(4)
C8 0.042(6) 0.023(5) 0.042(6) 0.000(4) 0.022(5) -0.003(4)
C9 0.029(5) 0.024(4) 0.040(6) -0.008(5) 0.013(5) -0.008(3)
C10 0.027(5) 0.024(5) 0.030(5) -0.002(4) 0.012(4) -0.009(4)
C11 0.028(5) 0.018(5) 0.025(5) -0.002(4) 0.008(4) -0.003(4)
C12 0.037(6) 0.013(4) 0.025(5) 0.000(4) 0.011(4) 0.001(4)
C13 0.023(7) 0.028(7) 0.032(8) 0.000 0.023(6) 0.000
C14 0.035(5) 0.024(5) 0.019(5) 0.000(4) 0.015(4) 0.000(4)
C15 0.034(5) 0.029(5) 0.028(5) -0.006(4) 0.014(4) -0.003(4)
C16 0.037(9) 0.047(8) 0.026(8) 0.000 -0.001(7) 0.000
N1 0.045(5) 0.042(5) 0.039(5) 0.000(4) 0.031(4) 0.000(4)
C17 0.036(6) 0.040(6) 0.028(5) -0.007(4) 0.011(5) 0.004(4)
C18 0.068(8) 0.070(7) 0.060(8) 0.002(6) 0.046(6) -0.008(6)
N2 0.048(7) 0.022(5) 0.093(8) 0.000 0.018(6) 0.000
C19 0.045(9) 0.036(8) 0.068(8) 0.000 0.046(6) 0.000
C20 0.055(10) 0.062(9) 0.089(9) 0.000 0.020(7) 0.000
C19X 0.046(18) 0.03(2) 0.088(19) 0.000 0.015(13) 0.000
C20X 0.052(9) 0.064(10) 0.089(10) 0.000 0.017(6) 0.000
N3X 0.058(19) 0.08(3) 0.08(3) 0.000 0.020(19) 0.000
C21X 0.055(10) 0.062(9) 0.089(9) 0.000 0.020(7) 0.000
C22X 0.05(2) 0.09(3) 0.07(3) 0.000 0.012(19) 0.000
N3 0.057(12) 0.130(15) 0.106(12) 0.000 0.000(8) 0.000
C21 0.027(9) 0.071(11) 0.086(11) 0.000 0.026(6) 0.000
C22 0.052(9) 0.064(10) 0.089(10) 0.000 0.017(6) 0.000
N4 0.137(14) 0.048(8) 0.060(10) 0.000 0.038(11) 0.000
C23 0.072(11) 0.016(7) 0.055(10) 0.000 0.016(10) 0.000
C24 0.068(11) 0.040(9) 0.040(9) 0.000 0.020(8) 0.000

loop_
_atom_type_symbol
_atom_type_description
_atom_type_scat_dispersion_real
_atom_type_scat_dispersion_imag
_atom_type_scat_source
C C 0.0033 0.0016 'International Tables Vol C Tables 4.2.6.8 and 6.1.1.4'
H H 0.0000 0.0000 'International Tables Vol C Tables 4.2.6.8 and 6.1.1.4'
Li Li -0.0003 0.0001 'International Tables Vol C Tables 4.2.6.8 and 6.1.1.4'
N N 0.0061 0.0033 'International Tables Vol C Tables 4.2.6.8 and 6.1.1.4'
O O 0.0106 0.0060 'International Tables Vol C Tables 4.2.6.8 and 6.1.1.4'

loop_
_geom_angle_atom_site_label_1
_geom_angle_atom_site_label_2
_geom_angle_atom_site_label_3
_geom_angle
_geom_angle_site_symmetry_1
_geom_angle_site_symmetry_3
_geom_angle_publ_flag
O3 Li1 O4 92.1(6) . . ?
O3 Li1 O2 104.3(7) . 4_565 ?
O4 Li1 O2 100.3(7) . 4_565 ?
O3 Li1 N1 114.2(7) . . ?
O4 Li1 N1 119.1(8) . . ?
O2 Li1 N1 122.0(7) 4_565 . ?
O4 Li2 O1 89.4(5) . . ?
O4 Li2 O2 102.1(6) . 4_565 ?
O1 Li2 O2 104.0(7) . 4_565 ?
O4 Li2 O2 120.6(7) . 2_546 ?
O1 Li2 O2 138.7(7) . 2_546 ?
O2 Li2 O2 97.0(5) 4_565 2_546 ?
O3 Li3 O1 118.8(10) . . ?
O3 Li3 N2 115.9(13) . . ?
O1 Li3 N2 125.3(13) . . ?
O3 Li3 C1 148.4(11) . . ?
O1 Li3 C1 29.6(5) . . ?
N2 Li3 C1 95.7(10) . . ?
O3 Li3 C13 27.1(5) . . ?
O1 Li3 C13 145.9(10) . . ?
N2 Li3 C13 88.8(10) . . ?
C1 Li3 C13 175.5(9) . . ?
O3 Li3 C6 86.8(5) . . ?
O1 Li3 C6 88.7(5) . . ?
N2 Li3 C6 94.3(4) . . ?
C1 Li3 C6 91.0(6) . . ?
C13 Li3 C6 88.6(6) . . ?
O3 Li3 C6 86.8(5) . 4_565 ?
O1 Li3 C6 88.7(5) . 4_565 ?
N2 Li3 C6 94.3(4) . 4_565 ?
C1 Li3 C6 91.0(6) . 4_565 ?
C13 Li3 C6 88.6(6) . 4_565 ?
C6 Li3 C6 171.0(9) . 4_565 ?
Li2 O4 Li2 83.5(8) . 4_565 ?
Li2 O4 Li1 130.3(6) . 4_565 ?
Li2 O4 Li1 79.5(5) 4_565 4_565 ?
Li2 O4 Li1 79.5(5) . . ?
Li2 O4 Li1 130.3(6) 4_565 . ?
Li1 O4 Li1 77.0(9) 4_565 . ?
Li2 O4 H4 114(5) . . ?
Li2 O4 H4 114(5) 4_565 . ?
Li1 O4 H4 115(5) 4_565 . ?
Li1 O4 H4 115(5) . . ?
C1 O1 Li3 105.4(9) . . ?
C1 O1 Li2 130.7(5) . 4_565 ?
Li3 O1 Li2 100.8(6) . 4_565 ?
C1 O1 Li2 130.7(5) . . ?
Li3 O1 Li2 100.8(6) . . ?
Li2 O1 Li2 82.6(9) 4_565 . ?
C6 O2 Li2 122.0(6) . 4_565 ?
C6 O2 Li1 117.8(6) . 4_565 ?
Li2 O2 Li1 78.1(5) 4_565 4_565 ?
C6 O2 Li2 120.0(6) . 2_556 ?
Li2 O2 Li2 83.0(5) 4_565 2_556 ?
Li1 O2 Li2 120.6(7) 4_565 2_556 ?
C13 O3 Li3 112.7(10) . . ?
C13 O3 Li1 126.5(6) . . ?
Li3 O3 Li1 102.1(7) . . ?
C13 O3 Li1 126.5(6) . 4_565 ?
Li3 O3 Li1 102.1(7) . 4_565 ?
Li1 O3 Li1 80.8(8) . 4_565 ?
O1 C1 C2 120.3(6) . . ?
O1 C1 C2 120.3(6) . 4_565 ?
C2 C1 C2 119.4(11) . 4_565 ?
O1 C1 Li3 45.0(6) . . ?
C2 C1 Li3 110.4(6) . . ?
C2 C1 Li3 110.4(6) 4_565 . ?
C3 C2 C1 119.2(8) . . ?
C3 C2 C5 122.2(7) . . ?
C1 C2 C5 118.6(8) . . ?
C2 C3 C4 122.0(8) . . ?
C2 C3 H3 119.0 . . ?
C4 C3 H3 119.0 . . ?
C3 C4 C3 118.0(12) . 4_565 ?
C3 C4 H4A 121.0 . . ?
C3 C4 H4A 121.0 4_565 . ?
C2 C5 C7 113.3(7) . . ?
C2 C5 H5A 108.9 . . ?
C7 C5 H5A 108.9 . . ?
C2 C5 H5B 108.9 . . ?
C7 C5 H5B 108.9 . . ?
H5A C5 H5B 107.7 . . ?
O2 C6 C11 122.3(8) . . ?
O2 C6 C7 121.3(8) . . ?
C11 C6 C7 116.4(7) . . ?
O2 C6 Li3 87.5(5) . . ?
C11 C6 Li3 92.8(7) . . ?
C7 C6 Li3 89.7(7) . . ?
C8 C7 C6 120.6(8) . . ?
C8 C7 C5 117.2(8) . . ?
C6 C7 C5 122.2(8) . . ?
C9 C8 C7 122.2(8) . . ?
C9 C8 H8 118.9 . . ?
C7 C8 H8 118.9 . . ?
C8 C9 C10 116.8(7) . . ?
C8 C9 H9 121.6 . . ?
C10 C9 H9 121.6 . . ?
C11 C10 C9 122.7(8) . . ?
C11 C10 H10 118.6 . . ?
C9 C10 H10 118.6 . . ?
C10 C11 C6 121.0(8) . . ?
C10 C11 C12 116.1(7) . . ?
C6 C11 C12 122.9(8) . . ?
C11 C12 C14 113.5(7) . . ?
C11 C12 H12A 108.9 . . ?
C14 C12 H12A 108.9 . . ?
C11 C12 H12B 108.9 . . ?
C14 C12 H12B 108.9 . . ?
H12A C12 H12B 107.7 . . ?
O3 C13 C14 121.0(5) . 4_565 ?
O3 C13 C14 121.0(5) . . ?
C14 C13 C14 118.1(11) 4_565 . ?
C14 C13 Li3 113.1(6) 4_565 . ?
C14 C13 Li3 113.1(6) . . ?
C15 C14 C13 120.3(8) . . ?
C15 C14 C12 120.2(7) . . ?
C13 C14 C12 119.4(7) . . ?
C14 C15 C16 122.1(9) . . ?
C14 C15 H15 119.0 . . ?
C16 C15 H15 119.0 . . ?
C15 C16 C15 117.2(12) 4_565 . ?
C15 C16 H16 121.4 4_565 . ?
C15 C16 H16 121.4 . . ?
C17 N1 Li1 177.8(8) . . ?
N1 C17 C18 178.3(10) . . ?
C17 C18 H18A 109.5 . . ?
C17 C18 H18B 109.5 . . ?
H18A C18 H18B 109.5 . . ?
C17 C18 H18C 109.5 . . ?
H18A C18 H18C 109.5 . . ?
H18B C18 H18C 109.5 . . ?
C19 N2 Li3 133.9(15) . . ?
C19X N2 Li3 127(5) . . ?
N2 C19 C20 173.1(16) . . ?
C19 C20 H20A 111(6) . . ?
C19 C20 H20B 111(6) . . ?
H20A C20 H20B 109(7) . . ?
C19 C20 H20C 110(6) . . ?
H20A C20 H20C 108(6) . . ?
H20B C20 H20C 108(7) . . ?
N2 C19X C20X 179(8) . . ?
N2 C19X H22A 145(9) . 4_565 ?
H22A C20X H22B 109.5 4_565 4_565 ?
H22A C20X H22C 109.5 4_565 4_565 ?
H22B C20X H22C 109.5 4_565 4_565 ?
N3X C21X C22X 175(7) . . ?
H20A C21X H20B 109(7) 4_565 4_565 ?
N3 C21 C22 174(2) . . ?
C21 C22 H22A 109.5 . . ?
C21 C22 H22B 109.5 . . ?
H22A C22 H22B 109.5 . . ?
C21 C22 H22C 109.5 . . ?
H22A C22 H22C 109.5 . . ?
H22B C22 H22C 109.5 . . ?
C21 C22 H22A 109.5(16) . 4_565 ?
C21 C22 H22B 109(6) . 4_565 ?
H22A C22 H22B 109.5 4_565 4_565 ?
C21 C22 H22C 109(3) . 4_565 ?
H22A C22 H22C 109.5 4_565 4_565 ?
H22B C22 H22C 109.5 4_565 4_565 ?
N4 C23 C24 179.3(18) . . ?
C23 C24 H24A 109.5 . . ?
C23 C24 H24B 109.5 . . ?
H24A C24 H24B 109.5 . . ?
C23 C24 H24C 109.5 . . ?
H24A C24 H24C 109.5 . . ?
H24B C24 H24C 109.5 . . ?
C23 C24 H24A 109(2) . 4_565 ?
C23 C24 H24B 109.5(10) . 4_565 ?
H24A C24 H24B 109.5 4_565 4_565 ?
C23 C24 H24C 109.5(13) . 4_565 ?
H24A C24 H24C 109.5 4_565 4_565 ?
H24B C24 H24C 109.5 4_565 4_565 ?

loop_
_geom_bond_atom_site_label_1
_geom_bond_atom_site_label_2
_geom_bond_distance
_geom_bond_site_symmetry_2
_geom_bond_publ_flag
Li1 O3 1.910(16) . ?
Li1 O4 1.988(14) . ?
Li1 O2 1.999(15) 4_565 ?
Li1 N1 2.071(16) . ?
Li2 O4 1.944(14) . ?
Li2 O1 1.961(14) . ?
Li2 O2 1.991(14) 4_565 ?
Li2 O2 2.058(13) 2_546 ?
Li3 O3 1.88(2) . ?
Li3 O1 1.94(2) . ?
Li3 N2 2.00(2) . ?
Li3 C1 2.65(3) . ?
Li3 C13 2.69(3) . ?
Li3 C6 2.734(6) . ?
Li3 C6 2.734(6) 4_565 ?
O4 H4 0.93(10) . ?
O1 C1 1.359(14) . ?
O2 C6 1.343(8) . ?
O3 C13 1.331(13) . ?
C1 C2 1.426(10) . ?
C1 C2 1.426(10) 4_565 ?
C2 C3 1.373(11) . ?
C2 C5 1.527(10) . ?
C3 C4 1.407(10) . ?
C3 H3 0.9500 . ?
C4 H4A 0.9500 . ?
C5 C7 1.527(10) . ?
C5 H5A 0.9900 . ?
C5 H5B 0.9900 . ?
C6 C11 1.418(11) . ?
C6 C7 1.439(12) . ?
C7 C8 1.400(11) . ?
C8 C9 1.393(11) . ?
C8 H8 0.9500 . ?
C9 C10 1.410(12) . ?
C9 H9 0.9500 . ?
C10 C11 1.382(10) . ?
C10 H10 0.9500 . ?
C11 C12 1.532(11) . ?
C12 C14 1.545(10) . ?
C12 H12A 0.9900 . ?
C12 H12B 0.9900 . ?
C13 C14 1.420(10) 4_565 ?
C13 C14 1.420(10) . ?
C14 C15 1.378(11) . ?
C15 C16 1.408(10) . ?
C15 H15 0.9500 . ?
C16 H16 0.9500 . ?
N1 C17 1.133(10) . ?
C17 C18 1.466(12) . ?
C18 H18A 0.9800 . ?
C18 H18B 0.9800 . ?
C18 H18C 0.9800 . ?
N2 C19 1.277(18) . ?
N2 C19X 1.38(3) . ?
C19 C20 1.60(2) . ?
C20 H20A 0.978(14) . ?
C20 H20B 0.978(14) . ?
C20 H20C 0.985(14) . ?
C19X C20X 1.70(3) . ?
C19X H22A 1.19(7) 4_565 ?
C20X H22A 0.98(15) 4_565 ?
C20X H22B 0.98(11) 4_565 ?
C20X H22C 0.980(10) 4_565 ?
N3X C21X 1.16(3) . ?
C21X C22X 1.42(3) . ?
N3 C21 1.17(2) . ?
C21 C22 1.40(2) . ?
C22 H22A 0.9800 . ?
C22 H22B 0.9800 . ?
C22 H22C 0.9800 . ?
C22 H22A 0.98(15) 4_565 ?
C22 H22B 0.98(11) 4_565 ?
C22 H22C 0.980(10) 4_565 ?
N4 C23 1.179(18) . ?
C23 C24 1.433(19) . ?
C24 H24A 0.9800 . ?
C24 H24B 0.9800 . ?
C24 H24C 0.9800 . ?
C24 H24A 0.98(10) 4_565 ?
C24 H24B 0.98(5) 4_565 ?
C24 H24C 0.98(5) 4_565 ?

loop_
_geom_hbond_atom_site_label_D
_geom_hbond_atom_site_label_H
_geom_hbond_atom_site_label_A
_geom_hbond_distance_DH
_geom_hbond_distance_HA
_geom_hbond_distance_DA
_geom_hbond_angle_DHA
_geom_hbond_site_symmetry_A
_geom_hbond_publ_flag
C18 H18B N4 0.98 2.59 3.442(13) 146.0 1_556 yes
C20 H20C N3 0.985(14) 2.38(7) 3.19(3) 140(8) . yes
C22 H22A N2 0.98 2.45 3.075(19) 121.1 . yes

loop_
_geom_torsion_atom_site_label_1
_geom_torsion_atom_site_label_2
_geom_torsion_atom_site_label_3
_geom_torsion_atom_site_label_4
_geom_torsion
_geom_torsion_site_symmetry_1
_geom_torsion_site_symmetry_2
_geom_torsion_site_symmetry_3
_geom_torsion_site_symmetry_4
_geom_torsion_publ_flag
O1 Li3 O3 C13 180.000(5) . . . . ?
N2 Li3 O3 C13 0.000(6) . . . . ?
C1 Li3 O3 C13 180.000(6) . . . . ?
C6 Li3 O3 C13 -93.2(4) . . . . ?
C6 Li3 O3 C13 93.2(4) 4_565 . . . ?
O1 Li3 O3 Li1 41.5(4) . . . . ?
N2 Li3 O3 Li1 -138.5(4) . . . . ?
C1 Li3 O3 Li1 41.5(4) . . . . ?
C13 Li3 O3 Li1 -138.5(4) . . . . ?
C6 Li3 O3 Li1 128.3(6) . . . . ?
C6 Li3 O3 Li1 -45.3(7) 4_565 . . . ?
O1 Li3 O3 Li1 -41.5(4) . . . 4_565 ?
N2 Li3 O3 Li1 138.5(4) . . . 4_565 ?
C1 Li3 O3 Li1 -41.5(4) . . . 4_565 ?
C13 Li3 O3 Li1 138.5(5) . . . 4_565 ?
C6 Li3 O3 Li1 45.3(7) . . . 4_565 ?
C6 Li3 O3 Li1 -128.3(6) 4_565 . . 4_565 ?
Li3 O1 C1 C2 -89.2(9) . . . . ?
Li2 O1 C1 C2 30.3(14) 4_565 . . . ?
Li2 O1 C1 C2 151.3(8) . . . . ?
Li3 O1 C1 C2 89.2(9) . . . 4_565 ?
Li2 O1 C1 C2 -151.3(8) 4_565 . . 4_565 ?
Li2 O1 C1 C2 -30.3(14) . . . 4_565 ?
Li2 O1 C1 Li3 119.5(8) 4_565 . . . ?
Li2 O1 C1 Li3 -119.5(8) . . . . ?
O1 C1 C2 C3 -176.5(9) . . . . ?
C2 C1 C2 C3 5.1(15) 4_565 . . . ?
Li3 C1 C2 C3 134.6(8) . . . . ?
O1 C1 C2 C5 3.0(13) . . . . ?
C2 C1 C2 C5 -175.5(6) 4_565 . . . ?
Li3 C1 C2 C5 -46.0(10) . . . . ?
C1 C2 C3 C4 -1.5(13) . . . . ?
C5 C2 C3 C4 179.1(8) . . . . ?
C2 C3 C4 C3 -2.0(16) . . . 4_565 ?
C3 C2 C5 C7 -106.4(9) . . . . ?
C1 C2 C5 C7 74.2(10) . . . . ?
Li2 O2 C6 C11 -137.4(7) 4_565 . . . ?
Li1 O2 C6 C11 -44.3(9) 4_565 . . . ?
Li2 O2 C6 C11 121.5(7) 2_556 . . . ?
Li2 O2 C6 C7 42.3(9) 4_565 . . . ?
Li1 O2 C6 C7 135.5(7) 4_565 . . . ?
Li2 O2 C6 C7 -58.8(8) 2_556 . . . ?
Li2 O2 C6 Li3 -45.7(8) 4_565 . . . ?
Li1 O2 C6 Li3 47.4(8) 4_565 . . . ?
Li2 O2 C6 Li3 -146.8(7) 2_556 . . . ?
O2 C6 C7 C8 174.1(6) . . . . ?
C11 C6 C7 C8 -6.1(9) . . . . ?
Li3 C6 C7 C8 -99.0(8) . . . . ?
O2 C6 C7 C5 -7.5(10) . . . . ?
C11 C6 C7 C5 172.2(7) . . . . ?
Li3 C6 C7 C5 79.3(8) . . . . ?
C2 C5 C7 C8 68.8(9) . . . . ?
C2 C5 C7 C6 -109.6(9) . . . . ?
C6 C7 C8 C9 2.1(12) . . . . ?
C5 C7 C8 C9 -176.3(7) . . . . ?
C7 C8 C9 C10 1.5(11) . . . . ?
C8 C9 C10 C11 -1.0(11) . . . . ?
C9 C10 C11 C6 -3.2(12) . . . . ?
C9 C10 C11 C12 174.3(7) . . . . ?
O2 C6 C11 C10 -173.6(7) . . . . ?
C7 C6 C11 C10 6.6(9) . . . . ?
Li3 C6 C11 C10 97.6(8) . . . . ?
O2 C6 C11 C12 9.0(11) . . . . ?
C7 C6 C11 C12 -170.8(8) . . . . ?
Li3 C6 C11 C12 -79.7(9) . . . . ?
C10 C11 C12 C14 -71.3(9) . . . . ?
C6 C11 C12 C14 106.2(9) . . . . ?
Li3 O3 C13 C14 -89.9(9) . . . 4_565 ?
Li1 O3 C13 C14 36.4(15) . . . 4_565 ?
Li1 O3 C13 C14 143.8(9) 4_565 . . 4_565 ?
Li3 O3 C13 C14 89.9(9) . . . . ?
Li1 O3 C13 C14 -143.8(9) . . . . ?
Li1 O3 C13 C14 -36.4(15) 4_565 . . . ?
Li1 O3 C13 Li3 126.3(8) . . . . ?
Li1 O3 C13 Li3 -126.3(8) 4_565 . . . ?
O3 C13 C14 C15 -179.7(10) . . . . ?
C14 C13 C14 C15 0.2(16) 4_565 . . . ?
Li3 C13 C14 C15 -135.2(9) . . . . ?
O3 C13 C14 C12 -1.5(14) . . . . ?
C14 C13 C14 C12 178.3(6) 4_565 . . . ?
Li3 C13 C14 C12 43.0(11) . . . . ?
C11 C12 C14 C15 108.9(9) . . . . ?
C11 C12 C14 C13 -69.3(10) . . . . ?
C13 C14 C15 C16 0.2(15) . . . . ?
C12 C14 C15 C16 -178.0(10) . . . . ?
C14 C15 C16 C15 0(2) . . . 4_565 ?
